data_7720442
loop_
_publ_author_name
'de Vere-Tucker, Matthew'
'Slawin, Alexandra M. Z.'
'Cordes, David B.'
'Stasch, Andreas'

_publ_section_title
;
 Synthesis of heteroleptic calcium amide complexes <i>via</i> manipulation
 of the Schlenk equilibrium.
;
_journal_issue 4
_journal_name_full 'Dalton transactions (Cambridge, England : 2003)'
_journal_page_first 1708
_journal_page_last 1715
_journal_paper_doi 10.1039/d5dt02949j
_journal_volume 55
_journal_year 2026
_chemical_formula_moiety 'C43 H77 Ca N3 O Si2'
_chemical_formula_sum 'C43 H77 Ca N3 O Si2'
_chemical_formula_weight 748.35
_space_group_crystal_system monoclinic
_space_group_IT_number 14
_space_group_name_Hall '-P 2yn'
_space_group_name_H-M_alt 'P 1 21/n 1'
_atom_sites_solution_hydrogens geom
_atom_sites_solution_primary direct
_atom_sites_solution_secondary difmap
_audit_creation_date 2025-06-04
_audit_creation_method 'by CrystalStructure 4.3'
_audit_update_record
;
2025-12-08 deposited with the CCDC.	2025-12-23 downloaded from the CCDC.
;
_cell_angle_alpha 90.0000
_cell_angle_beta 103.817(2)
_cell_angle_gamma 90.0000
_cell_formula_units_Z 4
_cell_length_a 12.1819(2)
_cell_length_b 18.8361(3)
_cell_length_c 20.6597(4)
_cell_measurement_reflns_used 38776
_cell_measurement_temperature 93
_cell_measurement_theta_max 28.20
_cell_measurement_theta_min 2.04
_cell_volume 4603.39(14)
_computing_cell_refinement 'CrysAlisPro 1.171.39.8d (Rigaku OD, 2015)'
_computing_data_collection 'CrysAlisPro 1.171.39.8d (Rigaku OD, 2015)'
_computing_data_reduction 'CrysAlisPro 1.171.39.8d (Rigaku OD, 2015)'
_computing_molecular_graphics 'CrystalStructure 4.3'
_computing_publication_material 'CrystalStructure 4.3 (Rigaku, 2018)'
_computing_structure_refinement 'SHELXL Version 2019/3 (Sheldrick, 2015B)'
_computing_structure_solution 'SHELXT Version 2018/2 (Sheldrick, 2015A)'
_diffrn_ambient_temperature 93
_diffrn_detector_area_resol_mean 5.811
_diffrn_measured_fraction_theta_full 1.000
_diffrn_measured_fraction_theta_max 0.878
_diffrn_measurement_device_type 'Rigaku XtaLAB P200'
_diffrn_measurement_method \w
_diffrn_radiation_type 'Mo K\a'
_diffrn_radiation_wavelength 0.71073
_diffrn_reflns_av_R_equivalents 0.0279
_diffrn_reflns_av_unetI/netI 0.0145
_diffrn_reflns_Laue_measured_fraction_full 1.000
_diffrn_reflns_Laue_measured_fraction_max 0.878
_diffrn_reflns_limit_h_max 16
_diffrn_reflns_limit_h_min -16
_diffrn_reflns_limit_k_max 24
_diffrn_reflns_limit_k_min -24
_diffrn_reflns_limit_l_max 25
_diffrn_reflns_limit_l_min -26
_diffrn_reflns_number 66371
_diffrn_reflns_point_group_measured_fraction_full 1.000
_diffrn_reflns_point_group_measured_fraction_max 0.878
_diffrn_reflns_theta_full 25.242
_diffrn_reflns_theta_max 28.264
_diffrn_reflns_theta_min 1.483
_diffrn_standards_number 0
_exptl_absorpt_coefficient_mu 0.220
_exptl_absorpt_correction_T_max 0.978
_exptl_absorpt_correction_T_min 0.486
_exptl_absorpt_correction_type multi-scan
_exptl_absorpt_process_details
;
CrysAlisPro 1.171.39.8d (Rigaku Oxford Diffraction, 2015)
Empirical absorption correction using spherical harmonics,
 implemented in SCALE3 ABSPACK scaling algorithm.
;
_exptl_crystal_colour colourless
_exptl_crystal_density_diffrn 1.080
_exptl_crystal_density_method 'not measured'
_exptl_crystal_description prism
_exptl_crystal_F_000 1648.00
_exptl_crystal_size_max 0.100
_exptl_crystal_size_mid 0.100
_exptl_crystal_size_min 0.100
_refine_diff_density_max 0.38
_refine_diff_density_min -0.27
_refine_ls_extinction_method none
_refine_ls_goodness_of_fit_ref 1.054
_refine_ls_hydrogen_treatment constr
_refine_ls_number_parameters 471
_refine_ls_number_reflns 9998
_refine_ls_number_restraints 0
_refine_ls_R_factor_all 0.0345
_refine_ls_R_factor_gt 0.0311
_refine_ls_shift/su_max 0.002
_refine_ls_structure_factor_coef Fsqd
_refine_ls_weighting_details 'w = 1/[\s^2^(Fo^2^)+(0.0502P)^2^+1.3820P] where P=(Fo^2^+2Fc^2^)/3'
_refine_ls_weighting_scheme calc
_refine_ls_wR_factor_gt 0.0858
_refine_ls_wR_factor_ref 0.0878
_reflns_Friedel_coverage 0.000
_reflns_number_gt 9002
_reflns_number_total 9998
_reflns_threshold_expression F^2^>2.0\s(F^2^)
_cod_data_source_file d5dt02949j2.cif
_cod_data_source_block 8_1
_cod_database_code 7720442

loop_
_space_group_symop_id
_space_group_symop_operation_xyz
1 +X,+Y,+Z
2 1/2-X,1/2+Y,1/2-Z
3 -X,-Y,-Z
4 -1/2+X,-1/2-Y,-1/2+Z

loop_
_atom_site_label
_atom_site_type_symbol
_atom_site_fract_x
_atom_site_fract_y
_atom_site_fract_z
_atom_site_U_iso_or_equiv
_atom_site_adp_type
_atom_site_occupancy
_atom_site_site_symmetry_order
_atom_site_calc_flag
_atom_site_refinement_flags_posn
_atom_site_refinement_flags_adp
_atom_site_refinement_flags_occupancy
_atom_site_disorder_assembly
_atom_site_disorder_group
Ca1 Ca 0.33609(2) 0.69992(2) 0.59292(2) 0.01414(6) Uani 1 1 d . . . . .
Si1 Si 0.37092(2) 0.54296(2) 0.67204(2) 0.01742(7) Uani 1 1 d . . . . .
Si2 Si 0.57122(2) 0.63179(2) 0.72562(2) 0.01747(7) Uani 1 1 d . . . . .
O51 O 0.32133(6) 0.65103(4) 0.48490(4) 0.01908(16) Uani 1 1 d . . . . .
N1 N 0.14922(7) 0.75212(5) 0.57378(4) 0.01485(17) Uani 1 1 d . . . . .
N5 N 0.38635(7) 0.81846(5) 0.57234(4) 0.01498(17) Uani 1 1 d . . . . .
N41 N 0.44408(8) 0.61987(5) 0.66910(4) 0.01751(18) Uani 1 1 d . . . . .
C2 C 0.12055(8) 0.81273(6) 0.54065(5) 0.0153(2) Uani 1 1 d . . . . .
C3 C 0.19587(9) 0.85609(6) 0.51533(5) 0.0166(2) Uani 1 1 d . . . . .
H3 H 0.159008 0.887171 0.480709 0.020 Uiso 1 1 calc R U . . .
C4 C 0.31476(9) 0.86217(5) 0.53143(5) 0.0154(2) Uani 1 1 d . . . . .
C6 C 0.06390(8) 0.71199(5) 0.59591(5) 0.0159(2) Uani 1 1 d . . . . .
C7 C 0.06366(9) 0.71142(6) 0.66436(6) 0.0186(2) Uani 1 1 d . . . . .
C8 C -0.01175(10) 0.66648(6) 0.68632(6) 0.0239(2) Uani 1 1 d . . . . .
H8 H -0.011923 0.665886 0.732275 0.029 Uiso 1 1 calc R U . . .
C9 C -0.08621(10) 0.62281(6) 0.64243(6) 0.0254(2) Uani 1 1 d . . . . .
H9 H -0.136311 0.592378 0.658216 0.030 Uiso 1 1 calc R U . . .
C10 C -0.08650(9) 0.62418(6) 0.57537(6) 0.0224(2) Uani 1 1 d . . . . .
H10 H -0.137885 0.594570 0.545333 0.027 Uiso 1 1 calc R U . . .
C11 C -0.01306(9) 0.66807(6) 0.55062(5) 0.0179(2) Uani 1 1 d . . . . .
C12 C 0.14535(10) 0.75663(6) 0.71551(6) 0.0221(2) Uani 1 1 d . . . . .
H12 H 0.185958 0.789224 0.690908 0.027 Uiso 1 1 calc R U . . .
C13 C 0.08390(12) 0.80227(7) 0.75759(7) 0.0314(3) Uani 1 1 d . . . . .
H13A H 0.047428 0.771299 0.784342 0.038 Uiso 1 1 calc R U . . .
H13B H 0.026498 0.831501 0.728066 0.038 Uiso 1 1 calc R U . . .
H13C H 0.138612 0.833094 0.787181 0.038 Uiso 1 1 calc R U . . .
C14 C 0.23399(11) 0.70913(7) 0.76148(6) 0.0270(3) Uani 1 1 d . . . . .
H14A H 0.276755 0.682872 0.734677 0.032 Uiso 1 1 calc R U . . .
H14B H 0.195727 0.675543 0.784937 0.032 Uiso 1 1 calc R U . . .
H14C H 0.285812 0.738805 0.794029 0.032 Uiso 1 1 calc R U . . .
C15 C -0.02003(9) 0.66615(6) 0.47585(5) 0.0200(2) Uani 1 1 d . . . . .
H15 H 0.034599 0.701739 0.465888 0.024 Uiso 1 1 calc R U . . .
C16 C -0.13922(10) 0.68512(7) 0.43411(6) 0.0269(3) Uani 1 1 d . . . . .
H16A H -0.162109 0.731228 0.448528 0.032 Uiso 1 1 calc R U . . .
H16B H -0.193044 0.648620 0.440419 0.032 Uiso 1 1 calc R U . . .
H16C H -0.138202 0.687559 0.386873 0.032 Uiso 1 1 calc R U . . .
C17 C 0.01248(10) 0.59248(6) 0.45402(6) 0.0252(2) Uani 1 1 d . . . . .
H17A H -0.038847 0.556619 0.464608 0.030 Uiso 1 1 calc R U . . .
H17B H 0.090292 0.581305 0.477672 0.030 Uiso 1 1 calc R U . . .
H17C H 0.006682 0.592633 0.405884 0.030 Uiso 1 1 calc R U . . .
C18 C 0.00037(9) 0.84371(6) 0.53153(5) 0.0173(2) Uani 1 1 d . . . . .
H18 H -0.049014 0.805347 0.542473 0.021 Uiso 1 1 calc R U . . .
C19 C 0.00464(10) 0.90396(6) 0.58229(6) 0.0252(2) Uani 1 1 d . . . . .
H19A H -0.072110 0.921338 0.579744 0.030 Uiso 1 1 calc R U . . .
H19B H 0.051298 0.942866 0.572183 0.030 Uiso 1 1 calc R U . . .
H19C H 0.037442 0.886089 0.627308 0.030 Uiso 1 1 calc R U . . .
C20 C -0.05403(9) 0.87012(6) 0.46069(6) 0.0232(2) Uani 1 1 d . . . . .
H20A H -0.015937 0.913592 0.451783 0.028 Uiso 1 1 calc R U . . .
H20B H -0.134291 0.880060 0.456870 0.028 Uiso 1 1 calc R U . . .
H20C H -0.046517 0.833551 0.428287 0.028 Uiso 1 1 calc R U . . .
C21 C 0.36034(9) 0.92620(6) 0.49921(6) 0.0197(2) Uani 1 1 d . . . . .
H21 H 0.444763 0.923888 0.512490 0.024 Uiso 1 1 calc R U . . .
C22 C 0.32486(11) 0.99766(6) 0.52359(7) 0.0299(3) Uani 1 1 d . . . . .
H22A H 0.242194 1.001007 0.512441 0.036 Uiso 1 1 calc R U . . .
H22B H 0.356039 1.036450 0.501885 0.036 Uiso 1 1 calc R U . . .
H22C H 0.353702 1.001152 0.572003 0.036 Uiso 1 1 calc R U . . .
C23 C 0.32473(10) 0.92270(7) 0.42282(6) 0.0266(3) Uani 1 1 d . . . . .
H23A H 0.366304 0.958613 0.403945 0.032 Uiso 1 1 calc R U . . .
H23B H 0.243393 0.931792 0.407837 0.032 Uiso 1 1 calc R U . . .
H23C H 0.341758 0.875459 0.407896 0.032 Uiso 1 1 calc R U . . .
C24 C 0.50256(8) 0.84076(5) 0.59603(5) 0.0156(2) Uani 1 1 d . . . . .
C25 C 0.53222(9) 0.88360(6) 0.65413(5) 0.0176(2) Uani 1 1 d . . . . .
C26 C 0.64628(9) 0.90107(6) 0.67966(6) 0.0206(2) Uani 1 1 d . . . . .
H26 H 0.667015 0.929438 0.718696 0.025 Uiso 1 1 calc R U . . .
C27 C 0.72961(9) 0.87772(6) 0.64900(6) 0.0219(2) Uani 1 1 d . . . . .
H27 H 0.806535 0.889722 0.667229 0.026 Uiso 1 1 calc R U . . .
C28 C 0.69983(9) 0.83676(6) 0.59162(6) 0.0202(2) Uani 1 1 d . . . . .
H28 H 0.756933 0.821190 0.570607 0.024 Uiso 1 1 calc R U . . .
C29 C 0.58670(9) 0.81792(6) 0.56405(5) 0.0173(2) Uani 1 1 d . . . . .
C30 C 0.44301(9) 0.90802(6) 0.69035(6) 0.0213(2) Uani 1 1 d . . . . .
H30 H 0.368597 0.909801 0.656959 0.026 Uiso 1 1 calc R U . . .
C31 C 0.46653(12) 0.98241(7) 0.72156(8) 0.0351(3) Uani 1 1 d . . . . .
H31A H 0.479221 1.015925 0.687798 0.042 Uiso 1 1 calc R U . . .
H31B H 0.533865 0.980630 0.758626 0.042 Uiso 1 1 calc R U . . .
H31C H 0.401476 0.997992 0.738098 0.042 Uiso 1 1 calc R U . . .
C32 C 0.43313(11) 0.85349(7) 0.74393(6) 0.0307(3) Uani 1 1 d . . . . .
H32A H 0.505329 0.850405 0.777186 0.037 Uiso 1 1 calc R U . . .
H32B H 0.414084 0.806927 0.723112 0.037 Uiso 1 1 calc R U . . .
H32C H 0.373668 0.868347 0.765680 0.037 Uiso 1 1 calc R U . . .
C33 C 0.55815(9) 0.77356(6) 0.50043(6) 0.0204(2) Uani 1 1 d . . . . .
H33 H 0.474167 0.767714 0.487085 0.024 Uiso 1 1 calc R U . . .
C34 C 0.59519(11) 0.81039(7) 0.44256(6) 0.0269(3) Uani 1 1 d . . . . .
H34A H 0.677248 0.817501 0.454679 0.032 Uiso 1 1 calc R U . . .
H34B H 0.557264 0.856480 0.433603 0.032 Uiso 1 1 calc R U . . .
H34C H 0.574617 0.780637 0.402580 0.032 Uiso 1 1 calc R U . . .
C35 C 0.61106(10) 0.69911(6) 0.51254(6) 0.0262(3) Uani 1 1 d . . . . .
H35A H 0.579380 0.674013 0.545465 0.031 Uiso 1 1 calc R U . . .
H35B H 0.693115 0.703467 0.529261 0.031 Uiso 1 1 calc R U . . .
H35C H 0.594372 0.672424 0.470605 0.031 Uiso 1 1 calc R U . . .
C42 C 0.22019(10) 0.55440(6) 0.62270(6) 0.0248(2) Uani 1 1 d . . . . .
H42A H 0.219726 0.571602 0.577871 0.030 Uiso 1 1 calc R U . . .
H42B H 0.181718 0.588861 0.645176 0.030 Uiso 1 1 calc R U . . .
H42C H 0.180856 0.508678 0.619447 0.030 Uiso 1 1 calc R U . . .
C43 C 0.36076(10) 0.51233(7) 0.75759(6) 0.0255(2) Uani 1 1 d . . . . .
H43A H 0.327175 0.550055 0.779258 0.031 Uiso 1 1 calc R U . . .
H43B H 0.436546 0.501290 0.784571 0.031 Uiso 1 1 calc R U . . .
H43C H 0.313308 0.469759 0.753266 0.031 Uiso 1 1 calc R U . . .
C44 C 0.42637(11) 0.46399(6) 0.63291(6) 0.0245(2) Uani 1 1 d . . . . .
H44A H 0.501211 0.450871 0.659908 0.029 Uiso 1 1 calc R U . . .
H44B H 0.432133 0.476368 0.587767 0.029 Uiso 1 1 calc R U . . .
H44C H 0.374478 0.423832 0.630797 0.029 Uiso 1 1 calc R U . . .
C45 C 0.66314(10) 0.70075(6) 0.69976(6) 0.0243(2) Uani 1 1 d . . . . .
H45A H 0.624285 0.746694 0.695023 0.029 Uiso 1 1 calc R U . . .
H45B H 0.678735 0.687174 0.657046 0.029 Uiso 1 1 calc R U . . .
H45C H 0.734470 0.704447 0.733698 0.029 Uiso 1 1 calc R U . . .
C46 C 0.55286(10) 0.66115(7) 0.80972(6) 0.0252(2) Uani 1 1 d . . . . .
H46A H 0.510814 0.624836 0.827761 0.030 Uiso 1 1 calc R U . . .
H46B H 0.510955 0.706016 0.804931 0.030 Uiso 1 1 calc R U . . .
H46C H 0.627265 0.667853 0.840136 0.030 Uiso 1 1 calc R U . . .
C47 C 0.66271(10) 0.54908(6) 0.74076(6) 0.0247(2) Uani 1 1 d . . . . .
H47A H 0.674836 0.531802 0.698274 0.030 Uiso 1 1 calc R U . . .
H47B H 0.624792 0.512260 0.760953 0.030 Uiso 1 1 calc R U . . .
H47C H 0.735738 0.560475 0.770888 0.030 Uiso 1 1 calc R U . . .
C52 C 0.25404(10) 0.68423(6) 0.42448(6) 0.0229(2) Uani 1 1 d . . . . .
H52A H 0.228729 0.731417 0.436264 0.028 Uiso 1 1 calc R U . . .
H52B H 0.185680 0.655013 0.407455 0.028 Uiso 1 1 calc R U . . .
C53 C 0.31511(11) 0.69361(7) 0.36899(6) 0.0293(3) Uani 1 1 d . . . . .
H53A H 0.330962 0.646926 0.352362 0.035 Uiso 1 1 calc R U . . .
H53B H 0.386337 0.718978 0.386227 0.035 Uiso 1 1 calc R U . . .
H53C H 0.267434 0.720989 0.332581 0.035 Uiso 1 1 calc R U . . .
C54 C 0.37983(10) 0.58616(6) 0.47488(6) 0.0221(2) Uani 1 1 d . . . . .
H54A H 0.429167 0.571360 0.518109 0.027 Uiso 1 1 calc R U . . .
H54B H 0.429017 0.596333 0.444162 0.027 Uiso 1 1 calc R U . . .
C55 C 0.30183(11) 0.52497(7) 0.44677(7) 0.0303(3) Uani 1 1 d . . . . .
H55A H 0.253745 0.538614 0.403425 0.036 Uiso 1 1 calc R U . . .
H55B H 0.254324 0.513409 0.477481 0.036 Uiso 1 1 calc R U . . .
H55C H 0.347076 0.483383 0.441242 0.036 Uiso 1 1 calc R U . . .

loop_
_atom_site_aniso_label
_atom_site_aniso_U_11
_atom_site_aniso_U_22
_atom_site_aniso_U_33
_atom_site_aniso_U_23
_atom_site_aniso_U_13
_atom_site_aniso_U_12
Ca1 0.01287(10) 0.01356(11) 0.01525(11) 0.00084(7) 0.00188(8) 0.00067(7)
Si1 0.01808(14) 0.01553(14) 0.01824(15) 0.00141(11) 0.00353(11) 0.00198(11)
Si2 0.01632(14) 0.01914(15) 0.01566(14) 0.00173(11) 0.00130(11) 0.00277(11)
O51 0.0214(4) 0.0176(4) 0.0180(4) -0.0009(3) 0.0043(3) 0.0013(3)
N1 0.0130(4) 0.0155(4) 0.0159(4) 0.0004(3) 0.0032(3) -0.0006(3)
N5 0.0121(4) 0.0156(4) 0.0168(4) -0.0010(3) 0.0026(3) -0.0010(3)
N41 0.0171(4) 0.0173(4) 0.0169(4) 0.0018(3) 0.0017(3) 0.0022(3)
C2 0.0126(5) 0.0172(5) 0.0154(5) -0.0015(4) 0.0019(4) 0.0002(4)
C3 0.0144(5) 0.0159(5) 0.0186(5) 0.0032(4) 0.0024(4) 0.0008(4)
C4 0.0158(5) 0.0144(5) 0.0163(5) -0.0015(4) 0.0042(4) -0.0009(4)
C6 0.0126(4) 0.0145(5) 0.0206(5) 0.0024(4) 0.0040(4) 0.0020(4)
C7 0.0173(5) 0.0179(5) 0.0208(5) 0.0017(4) 0.0050(4) 0.0025(4)
C8 0.0239(6) 0.0276(6) 0.0218(6) 0.0055(5) 0.0087(5) 0.0018(5)
C9 0.0197(5) 0.0257(6) 0.0319(6) 0.0081(5) 0.0085(5) -0.0031(4)
C10 0.0168(5) 0.0211(5) 0.0277(6) 0.0026(4) 0.0020(4) -0.0033(4)
C11 0.0148(5) 0.0174(5) 0.0206(5) 0.0020(4) 0.0027(4) 0.0013(4)
C12 0.0262(6) 0.0216(5) 0.0185(5) -0.0013(4) 0.0053(4) -0.0003(4)
C13 0.0432(8) 0.0277(6) 0.0256(6) -0.0029(5) 0.0125(6) 0.0061(5)
C14 0.0284(6) 0.0289(6) 0.0212(6) -0.0037(5) 0.0008(5) 0.0011(5)
C15 0.0177(5) 0.0206(5) 0.0204(5) 0.0000(4) 0.0023(4) -0.0021(4)
C16 0.0213(6) 0.0331(6) 0.0238(6) 0.0028(5) 0.0001(5) 0.0021(5)
C17 0.0244(6) 0.0246(6) 0.0242(6) -0.0027(5) 0.0011(5) -0.0010(5)
C18 0.0132(5) 0.0172(5) 0.0221(5) 0.0030(4) 0.0057(4) 0.0018(4)
C19 0.0243(6) 0.0238(6) 0.0288(6) -0.0013(5) 0.0090(5) 0.0049(5)
C20 0.0159(5) 0.0275(6) 0.0251(6) 0.0059(5) 0.0031(4) 0.0039(4)
C21 0.0149(5) 0.0196(5) 0.0232(6) 0.0053(4) 0.0021(4) -0.0027(4)
C22 0.0366(7) 0.0172(5) 0.0355(7) 0.0026(5) 0.0076(6) -0.0046(5)
C23 0.0260(6) 0.0292(6) 0.0244(6) 0.0075(5) 0.0055(5) -0.0047(5)
C24 0.0134(5) 0.0140(5) 0.0187(5) 0.0020(4) 0.0022(4) -0.0010(4)
C25 0.0170(5) 0.0165(5) 0.0189(5) 0.0003(4) 0.0032(4) -0.0011(4)
C26 0.0197(5) 0.0199(5) 0.0204(5) -0.0026(4) 0.0008(4) -0.0042(4)
C27 0.0139(5) 0.0231(5) 0.0263(6) 0.0003(4) 0.0003(4) -0.0043(4)
C28 0.0153(5) 0.0213(5) 0.0247(6) -0.0001(4) 0.0063(4) -0.0013(4)
C29 0.0156(5) 0.0169(5) 0.0189(5) -0.0001(4) 0.0035(4) -0.0013(4)
C30 0.0184(5) 0.0231(6) 0.0222(6) -0.0050(4) 0.0043(4) -0.0011(4)
C31 0.0307(7) 0.0306(7) 0.0461(8) -0.0176(6) 0.0135(6) -0.0034(5)
C32 0.0306(6) 0.0391(7) 0.0247(6) 0.0005(5) 0.0111(5) 0.0008(5)
C33 0.0162(5) 0.0234(5) 0.0221(5) -0.0050(4) 0.0057(4) -0.0022(4)
C34 0.0269(6) 0.0316(6) 0.0237(6) -0.0045(5) 0.0090(5) -0.0053(5)
C35 0.0247(6) 0.0232(6) 0.0319(7) -0.0072(5) 0.0087(5) -0.0011(5)
C42 0.0216(5) 0.0216(5) 0.0287(6) -0.0016(5) 0.0010(5) -0.0002(4)
C43 0.0283(6) 0.0246(6) 0.0248(6) 0.0044(5) 0.0088(5) 0.0007(5)
C44 0.0298(6) 0.0184(5) 0.0261(6) 0.0011(4) 0.0081(5) 0.0038(5)
C45 0.0208(5) 0.0263(6) 0.0243(6) 0.0018(5) 0.0027(5) -0.0010(4)
C46 0.0247(6) 0.0310(6) 0.0179(5) -0.0006(5) 0.0014(4) 0.0023(5)
C47 0.0216(5) 0.0254(6) 0.0247(6) 0.0026(5) 0.0009(5) 0.0065(5)
C52 0.0221(5) 0.0249(6) 0.0202(5) 0.0016(4) 0.0017(4) 0.0016(4)
C53 0.0320(6) 0.0353(7) 0.0198(6) 0.0020(5) 0.0042(5) -0.0019(5)
C54 0.0226(5) 0.0191(5) 0.0255(6) -0.0031(4) 0.0073(4) 0.0018(4)
C55 0.0307(6) 0.0225(6) 0.0381(7) -0.0086(5) 0.0091(5) -0.0017(5)

loop_
_atom_type_symbol
_atom_type_description
_atom_type_scat_dispersion_real
_atom_type_scat_dispersion_imag
_atom_type_scat_source
C C 0.0033 0.0016
;
International Tables for Crystallography
(Vol. C, Tables 4.2.6.8 and 6.1.1.4)
;
H H 0.0000 0.0000
;
International Tables for Crystallography
(Vol. C, Table 6.1.1.4)
;
Ca Ca 0.2262 0.3064
;
International Tables for Crystallography
(Vol. C, Tables 4.2.6.8 and 6.1.1.4)
;
N N 0.0061 0.0033
;
International Tables for Crystallography
(Vol. C, Tables 4.2.6.8 and 6.1.1.4)
;
O O 0.0106 0.0060
;
International Tables for Crystallography
(Vol. C, Tables 4.2.6.8 and 6.1.1.4)
;
Si Si 0.0817 0.0704
;
International Tables for Crystallography
(Vol. C, Tables 4.2.6.8 and 6.1.1.4)
;

loop_
_geom_angle_atom_site_label_1
_geom_angle_atom_site_label_2
_geom_angle_atom_site_label_3
_geom_angle
_geom_angle_site_symmetry_1
_geom_angle_site_symmetry_3
_geom_angle_publ_flag
N41 Ca1 N5 126.61(3) . . ?
N41 Ca1 O51 106.57(3) . . ?
N5 Ca1 O51 99.24(3) . . ?
N41 Ca1 N1 136.49(3) . . ?
N5 Ca1 N1 82.07(3) . . ?
O51 Ca1 N1 98.41(3) . . ?
N41 Ca1 C42 61.57(3) . . ?
N5 Ca1 C42 168.27(3) . . ?
O51 Ca1 C42 84.90(3) . . ?
N1 Ca1 C42 86.48(3) . . ?
N41 Si1 C42 109.40(5) . . ?
N41 Si1 C43 116.29(5) . . ?
C42 Si1 C43 105.49(6) . . ?
N41 Si1 C44 114.11(5) . . ?
C42 Si1 C44 105.04(6) . . ?
C43 Si1 C44 105.60(5) . . ?
N41 Si2 C45 113.57(5) . . ?
N41 Si2 C46 112.24(5) . . ?
C45 Si2 C46 105.64(6) . . ?
N41 Si2 C47 113.81(5) . . ?
C45 Si2 C47 104.40(6) . . ?
C46 Si2 C47 106.44(5) . . ?
C54 O51 C52 115.62(8) . . ?
C54 O51 Ca1 121.91(6) . . ?
C52 O51 Ca1 122.47(6) . . ?
C2 N1 C6 119.35(8) . . ?
C2 N1 Ca1 123.46(7) . . ?
C6 N1 Ca1 117.04(6) . . ?
C4 N5 C24 118.14(9) . . ?
C4 N5 Ca1 122.13(7) . . ?
C24 N5 Ca1 119.02(6) . . ?
Si1 N41 Si2 118.67(5) . . ?
Si1 N41 Ca1 110.81(4) . . ?
Si2 N41 Ca1 130.02(5) . . ?
N1 C2 C3 124.67(9) . . ?
N1 C2 C18 120.66(9) . . ?
C3 C2 C18 114.53(9) . . ?
C4 C3 C2 132.66(10) . . ?
C4 C3 H3 113.7 . . ?
C2 C3 H3 113.7 . . ?
N5 C4 C3 125.08(9) . . ?
N5 C4 C21 120.29(9) . . ?
C3 C4 C21 114.61(9) . . ?
C7 C6 C11 119.68(10) . . ?
C7 C6 N1 119.58(9) . . ?
C11 C6 N1 120.49(9) . . ?
C8 C7 C6 119.08(10) . . ?
C8 C7 C12 118.82(10) . . ?
C6 C7 C12 122.08(10) . . ?
C9 C8 C7 121.51(11) . . ?
C9 C8 H8 119.2 . . ?
C7 C8 H8 119.2 . . ?
C10 C9 C8 119.17(11) . . ?
C10 C9 H9 120.4 . . ?
C8 C9 H9 120.4 . . ?
C9 C10 C11 121.78(11) . . ?
C9 C10 H10 119.1 . . ?
C11 C10 H10 119.1 . . ?
C10 C11 C6 118.78(10) . . ?
C10 C11 C15 117.97(10) . . ?
C6 C11 C15 123.25(10) . . ?
C7 C12 C13 112.22(10) . . ?
C7 C12 C14 110.34(9) . . ?
C13 C12 C14 109.86(10) . . ?
C7 C12 H12 108.1 . . ?
C13 C12 H12 108.1 . . ?
C14 C12 H12 108.1 . . ?
C12 C13 H13A 109.5 . . ?
C12 C13 H13B 109.5 . . ?
H13A C13 H13B 109.5 . . ?
C12 C13 H13C 109.5 . . ?
H13A C13 H13C 109.5 . . ?
H13B C13 H13C 109.5 . . ?
C12 C14 H14A 109.5 . . ?
C12 C14 H14B 109.5 . . ?
H14A C14 H14B 109.5 . . ?
C12 C14 H14C 109.5 . . ?
H14A C14 H14C 109.5 . . ?
H14B C14 H14C 109.5 . . ?
C11 C15 C17 111.19(9) . . ?
C11 C15 C16 112.17(9) . . ?
C17 C15 C16 108.57(9) . . ?
C11 C15 H15 108.3 . . ?
C17 C15 H15 108.3 . . ?
C16 C15 H15 108.3 . . ?
C15 C16 H16A 109.5 . . ?
C15 C16 H16B 109.5 . . ?
H16A C16 H16B 109.5 . . ?
C15 C16 H16C 109.5 . . ?
H16A C16 H16C 109.5 . . ?
H16B C16 H16C 109.5 . . ?
C15 C17 H17A 109.5 . . ?
C15 C17 H17B 109.5 . . ?
H17A C17 H17B 109.5 . . ?
C15 C17 H17C 109.5 . . ?
H17A C17 H17C 109.5 . . ?
H17B C17 H17C 109.5 . . ?
C19 C18 C20 110.30(9) . . ?
C19 C18 C2 108.59(9) . . ?
C20 C18 C2 114.75(9) . . ?
C19 C18 H18 107.7 . . ?
C20 C18 H18 107.7 . . ?
C2 C18 H18 107.7 . . ?
C18 C19 H19A 109.5 . . ?
C18 C19 H19B 109.5 . . ?
H19A C19 H19B 109.5 . . ?
C18 C19 H19C 109.5 . . ?
H19A C19 H19C 109.5 . . ?
H19B C19 H19C 109.5 . . ?
C18 C20 H20A 109.5 . . ?
C18 C20 H20B 109.5 . . ?
H20A C20 H20B 109.5 . . ?
C18 C20 H20C 109.5 . . ?
H20A C20 H20C 109.5 . . ?
H20B C20 H20C 109.5 . . ?
C23 C21 C22 110.03(10) . . ?
C23 C21 C4 111.55(9) . . ?
C22 C21 C4 112.65(9) . . ?
C23 C21 H21 107.5 . . ?
C22 C21 H21 107.5 . . ?
C4 C21 H21 107.5 . . ?
C21 C22 H22A 109.5 . . ?
C21 C22 H22B 109.5 . . ?
H22A C22 H22B 109.5 . . ?
C21 C22 H22C 109.5 . . ?
H22A C22 H22C 109.5 . . ?
H22B C22 H22C 109.5 . . ?
C21 C23 H23A 109.5 . . ?
C21 C23 H23B 109.5 . . ?
H23A C23 H23B 109.5 . . ?
C21 C23 H23C 109.5 . . ?
H23A C23 H23C 109.5 . . ?
H23B C23 H23C 109.5 . . ?
C29 C24 C25 120.13(9) . . ?
C29 C24 N5 120.96(9) . . ?
C25 C24 N5 118.84(9) . . ?
C26 C25 C24 118.71(10) . . ?
C26 C25 C30 120.09(10) . . ?
C24 C25 C30 121.15(9) . . ?
C27 C26 C25 121.35(10) . . ?
C27 C26 H26 119.3 . . ?
C25 C26 H26 119.3 . . ?
C28 C27 C26 119.65(10) . . ?
C28 C27 H27 120.2 . . ?
C26 C27 H27 120.2 . . ?
C27 C28 C29 121.16(10) . . ?
C27 C28 H28 119.4 . . ?
C29 C28 H28 119.4 . . ?
C28 C29 C24 118.98(10) . . ?
C28 C29 C33 119.15(10) . . ?
C24 C29 C33 121.87(9) . . ?
C25 C30 C32 109.79(10) . . ?
C25 C30 C31 113.28(10) . . ?
C32 C30 C31 110.21(10) . . ?
C25 C30 H30 107.8 . . ?
C32 C30 H30 107.8 . . ?
C31 C30 H30 107.8 . . ?
C30 C31 H31A 109.5 . . ?
C30 C31 H31B 109.5 . . ?
H31A C31 H31B 109.5 . . ?
C30 C31 H31C 109.5 . . ?
H31A C31 H31C 109.5 . . ?
H31B C31 H31C 109.5 . . ?
C30 C32 H32A 109.5 . . ?
C30 C32 H32B 109.5 . . ?
H32A C32 H32B 109.5 . . ?
C30 C32 H32C 109.5 . . ?
H32A C32 H32C 109.5 . . ?
H32B C32 H32C 109.5 . . ?
C29 C33 C35 111.01(9) . . ?
C29 C33 C34 111.92(9) . . ?
C35 C33 C34 110.35(10) . . ?
C29 C33 H33 107.8 . . ?
C35 C33 H33 107.8 . . ?
C34 C33 H33 107.8 . . ?
C33 C34 H34A 109.5 . . ?
C33 C34 H34B 109.5 . . ?
H34A C34 H34B 109.5 . . ?
C33 C34 H34C 109.5 . . ?
H34A C34 H34C 109.5 . . ?
H34B C34 H34C 109.5 . . ?
C33 C35 H35A 109.5 . . ?
C33 C35 H35B 109.5 . . ?
H35A C35 H35B 109.5 . . ?
C33 C35 H35C 109.5 . . ?
H35A C35 H35C 109.5 . . ?
H35B C35 H35C 109.5 . . ?
Si1 C42 Ca1 77.60(4) . . ?
Si1 C42 H42A 109.5 . . ?
Ca1 C42 H42A 55.9 . . ?
Si1 C42 H42B 109.5 . . ?
Ca1 C42 H42B 78.9 . . ?
H42A C42 H42B 109.5 . . ?
Si1 C42 H42C 109.5 . . ?
Ca1 C42 H42C 165.4 . . ?
H42A C42 H42C 109.5 . . ?
H42B C42 H42C 109.5 . . ?
Si1 C43 H43A 109.5 . . ?
Si1 C43 H43B 109.5 . . ?
H43A C43 H43B 109.5 . . ?
Si1 C43 H43C 109.5 . . ?
H43A C43 H43C 109.5 . . ?
H43B C43 H43C 109.5 . . ?
Si1 C44 H44A 109.5 . . ?
Si1 C44 H44B 109.5 . . ?
H44A C44 H44B 109.5 . . ?
Si1 C44 H44C 109.5 . . ?
H44A C44 H44C 109.5 . . ?
H44B C44 H44C 109.5 . . ?
Si2 C45 H45A 109.5 . . ?
Si2 C45 H45B 109.5 . . ?
H45A C45 H45B 109.5 . . ?
Si2 C45 H45C 109.5 . . ?
H45A C45 H45C 109.5 . . ?
H45B C45 H45C 109.5 . . ?
Si2 C46 H46A 109.5 . . ?
Si2 C46 H46B 109.5 . . ?
H46A C46 H46B 109.5 . . ?
Si2 C46 H46C 109.5 . . ?
H46A C46 H46C 109.5 . . ?
H46B C46 H46C 109.5 . . ?
Si2 C47 H47A 109.5 . . ?
Si2 C47 H47B 109.5 . . ?
H47A C47 H47B 109.5 . . ?
Si2 C47 H47C 109.5 . . ?
H47A C47 H47C 109.5 . . ?
H47B C47 H47C 109.5 . . ?
O51 C52 C53 114.76(10) . . ?
O51 C52 H52A 108.6 . . ?
C53 C52 H52A 108.6 . . ?
O51 C52 H52B 108.6 . . ?
C53 C52 H52B 108.6 . . ?
H52A C52 H52B 107.6 . . ?
C52 C53 H53A 109.5 . . ?
C52 C53 H53B 109.5 . . ?
H53A C53 H53B 109.5 . . ?
C52 C53 H53C 109.5 . . ?
H53A C53 H53C 109.5 . . ?
H53B C53 H53C 109.5 . . ?
O51 C54 C55 114.15(9) . . ?
O51 C54 H54A 108.7 . . ?
C55 C54 H54A 108.7 . . ?
O51 C54 H54B 108.7 . . ?
C55 C54 H54B 108.7 . . ?
H54A C54 H54B 107.6 . . ?
C54 C55 H55A 109.5 . . ?
C54 C55 H55B 109.5 . . ?
H55A C55 H55B 109.5 . . ?
C54 C55 H55C 109.5 . . ?
H55A C55 H55C 109.5 . . ?
H55B C55 H55C 109.5 . . ?

loop_
_geom_bond_atom_site_label_1
_geom_bond_atom_site_label_2
_geom_bond_distance
_geom_bond_site_symmetry_2
_geom_bond_publ_flag
Ca1 N41 2.3435(9) . ?
Ca1 N5 2.3802(9) . ?
Ca1 O51 2.3810(8) . ?
Ca1 N1 2.4239(9) . ?
Ca1 C42 3.2094(12) . ?
Si1 N41 1.7096(10) . ?
Si1 C42 1.8877(12) . ?
Si1 C43 1.8912(12) . ?
Si1 C44 1.8930(12) . ?
Si2 N41 1.7173(9) . ?
Si2 C45 1.8741(12) . ?
Si2 C46 1.8868(12) . ?
Si2 C47 1.8974(12) . ?
O51 C54 1.4540(13) . ?
O51 C52 1.4602(13) . ?
N1 C2 1.3341(14) . ?
N1 C6 1.4449(13) . ?
N5 C4 1.3419(13) . ?
N5 C24 1.4454(13) . ?
C2 C3 1.4183(15) . ?
C2 C18 1.5452(14) . ?
C3 C4 1.4111(14) . ?
C3 H3 0.9500 . ?
C4 C21 1.5437(14) . ?
C6 C7 1.4148(15) . ?
C6 C11 1.4213(15) . ?
C7 C8 1.4019(16) . ?
C7 C12 1.5263(16) . ?
C8 C9 1.3887(18) . ?
C8 H8 0.9500 . ?
C9 C10 1.3849(17) . ?
C9 H9 0.9500 . ?
C10 C11 1.4013(15) . ?
C10 H10 0.9500 . ?
C11 C15 1.5271(15) . ?
C12 C13 1.5384(16) . ?
C12 C14 1.5422(16) . ?
C12 H12 1.0000 . ?
C13 H13A 0.9800 . ?
C13 H13B 0.9800 . ?
C13 H13C 0.9800 . ?
C14 H14A 0.9800 . ?
C14 H14B 0.9800 . ?
C14 H14C 0.9800 . ?
C15 C17 1.5399(16) . ?
C15 C16 1.5432(15) . ?
C15 H15 1.0000 . ?
C16 H16A 0.9800 . ?
C16 H16B 0.9800 . ?
C16 H16C 0.9800 . ?
C17 H17A 0.9800 . ?
C17 H17B 0.9800 . ?
C17 H17C 0.9800 . ?
C18 C19 1.5379(16) . ?
C18 C20 1.5379(15) . ?
C18 H18 1.0000 . ?
C19 H19A 0.9800 . ?
C19 H19B 0.9800 . ?
C19 H19C 0.9800 . ?
C20 H20A 0.9800 . ?
C20 H20B 0.9800 . ?
C20 H20C 0.9800 . ?
C21 C23 1.5350(16) . ?
C21 C22 1.5350(17) . ?
C21 H21 1.0000 . ?
C22 H22A 0.9800 . ?
C22 H22B 0.9800 . ?
C22 H22C 0.9800 . ?
C23 H23A 0.9800 . ?
C23 H23B 0.9800 . ?
C23 H23C 0.9800 . ?
C24 C29 1.4127(15) . ?
C24 C25 1.4197(15) . ?
C25 C26 1.4025(15) . ?
C25 C30 1.5299(15) . ?
C26 C27 1.3900(17) . ?
C26 H26 0.9500 . ?
C27 C28 1.3882(16) . ?
C27 H27 0.9500 . ?
C28 C29 1.4051(15) . ?
C28 H28 0.9500 . ?
C29 C33 1.5258(15) . ?
C30 C32 1.5357(17) . ?
C30 C31 1.5404(16) . ?
C30 H30 1.0000 . ?
C31 H31A 0.9800 . ?
C31 H31B 0.9800 . ?
C31 H31C 0.9800 . ?
C32 H32A 0.9800 . ?
C32 H32B 0.9800 . ?
C32 H32C 0.9800 . ?
C33 C35 1.5388(16) . ?
C33 C34 1.5401(16) . ?
C33 H33 1.0000 . ?
C34 H34A 0.9800 . ?
C34 H34B 0.9800 . ?
C34 H34C 0.9800 . ?
C35 H35A 0.9800 . ?
C35 H35B 0.9800 . ?
C35 H35C 0.9800 . ?
C42 H42A 0.9800 . ?
C42 H42B 0.9800 . ?
C42 H42C 0.9800 . ?
C43 H43A 0.9800 . ?
C43 H43B 0.9800 . ?
C43 H43C 0.9800 . ?
C44 H44A 0.9800 . ?
C44 H44B 0.9800 . ?
C44 H44C 0.9800 . ?
C45 H45A 0.9800 . ?
C45 H45B 0.9800 . ?
C45 H45C 0.9800 . ?
C46 H46A 0.9800 . ?
C46 H46B 0.9800 . ?
C46 H46C 0.9800 . ?
C47 H47A 0.9800 . ?
C47 H47B 0.9800 . ?
C47 H47C 0.9800 . ?
C52 C53 1.5187(17) . ?
C52 H52A 0.9900 . ?
C52 H52B 0.9900 . ?
C53 H53A 0.9800 . ?
C53 H53B 0.9800 . ?
C53 H53C 0.9800 . ?
C54 C55 1.5184(16) . ?
C54 H54A 0.9900 . ?
C54 H54B 0.9900 . ?
C55 H55A 0.9800 . ?
C55 H55B 0.9800 . ?
C55 H55C 0.9800 . ?

loop_
_geom_torsion_atom_site_label_1
_geom_torsion_atom_site_label_2
_geom_torsion_atom_site_label_3
_geom_torsion_atom_site_label_4
_geom_torsion
_geom_torsion_site_symmetry_1
_geom_torsion_site_symmetry_2
_geom_torsion_site_symmetry_3
_geom_torsion_site_symmetry_4
_geom_torsion_publ_flag
C42 Si1 N41 Si2 164.11(6) . . . . ?
C43 Si1 N41 Si2 44.78(8) . . . . ?
C44 Si1 N41 Si2 -78.57(7) . . . . ?
C42 Si1 N41 Ca1 -8.59(6) . . . . ?
C43 Si1 N41 Ca1 -127.92(5) . . . . ?
C44 Si1 N41 Ca1 108.73(5) . . . . ?
C45 Si2 N41 Si1 160.42(6) . . . . ?
C46 Si2 N41 Si1 -79.83(7) . . . . ?
C47 Si2 N41 Si1 41.14(8) . . . . ?
C45 Si2 N41 Ca1 -28.51(8) . . . . ?
C46 Si2 N41 Ca1 91.24(7) . . . . ?
C47 Si2 N41 Ca1 -147.79(6) . . . . ?
C6 N1 C2 C3 -178.78(10) . . . . ?
Ca1 N1 C2 C3 -3.23(14) . . . . ?
C6 N1 C2 C18 5.68(14) . . . . ?
Ca1 N1 C2 C18 -178.77(7) . . . . ?
N1 C2 C3 C4 -20.84(19) . . . . ?
C18 C2 C3 C4 154.95(11) . . . . ?
C24 N5 C4 C3 -165.76(10) . . . . ?
Ca1 N5 C4 C3 24.02(14) . . . . ?
C24 N5 C4 C21 12.60(14) . . . . ?
Ca1 N5 C4 C21 -157.61(7) . . . . ?
C2 C3 C4 N5 8.75(19) . . . . ?
C2 C3 C4 C21 -169.70(11) . . . . ?
C2 N1 C6 C7 -106.43(11) . . . . ?
Ca1 N1 C6 C7 77.74(10) . . . . ?
C2 N1 C6 C11 79.34(13) . . . . ?
Ca1 N1 C6 C11 -96.49(10) . . . . ?
C11 C6 C7 C8 0.97(15) . . . . ?
N1 C6 C7 C8 -173.31(10) . . . . ?
C11 C6 C7 C12 179.14(10) . . . . ?
N1 C6 C7 C12 4.86(15) . . . . ?
C6 C7 C8 C9 -0.20(17) . . . . ?
C12 C7 C8 C9 -178.42(11) . . . . ?
C7 C8 C9 C10 -0.54(18) . . . . ?
C8 C9 C10 C11 0.50(18) . . . . ?
C9 C10 C11 C6 0.27(17) . . . . ?
C9 C10 C11 C15 -179.72(10) . . . . ?
C7 C6 C11 C10 -1.01(15) . . . . ?
N1 C6 C11 C10 173.22(9) . . . . ?
C7 C6 C11 C15 178.98(10) . . . . ?
N1 C6 C11 C15 -6.79(15) . . . . ?
C8 C7 C12 C13 -54.35(14) . . . . ?
C6 C7 C12 C13 127.48(11) . . . . ?
C8 C7 C12 C14 68.53(13) . . . . ?
C6 C7 C12 C14 -109.64(12) . . . . ?
C10 C11 C15 C17 -63.85(13) . . . . ?
C6 C11 C15 C17 116.17(11) . . . . ?
C10 C11 C15 C16 57.95(13) . . . . ?
C6 C11 C15 C16 -122.04(11) . . . . ?
N1 C2 C18 C19 101.12(11) . . . . ?
C3 C2 C18 C19 -74.86(11) . . . . ?
N1 C2 C18 C20 -134.97(10) . . . . ?
C3 C2 C18 C20 49.06(13) . . . . ?
N5 C4 C21 C23 121.32(11) . . . . ?
C3 C4 C21 C23 -60.14(13) . . . . ?
N5 C4 C21 C22 -114.36(11) . . . . ?
C3 C4 C21 C22 64.18(13) . . . . ?
C4 N5 C24 C29 -96.44(12) . . . . ?
Ca1 N5 C24 C29 74.09(11) . . . . ?
C4 N5 C24 C25 86.46(12) . . . . ?
Ca1 N5 C24 C25 -103.02(9) . . . . ?
C29 C24 C25 C26 -1.50(15) . . . . ?
N5 C24 C25 C26 175.63(9) . . . . ?
C29 C24 C25 C30 -178.98(10) . . . . ?
N5 C24 C25 C30 -1.85(15) . . . . ?
C24 C25 C26 C27 0.43(16) . . . . ?
C30 C25 C26 C27 177.93(10) . . . . ?
C25 C26 C27 C28 0.56(17) . . . . ?
C26 C27 C28 C29 -0.47(17) . . . . ?
C27 C28 C29 C24 -0.59(17) . . . . ?
C27 C28 C29 C33 179.27(10) . . . . ?
C25 C24 C29 C28 1.59(16) . . . . ?
N5 C24 C29 C28 -175.49(10) . . . . ?
C25 C24 C29 C33 -178.27(10) . . . . ?
N5 C24 C29 C33 4.66(16) . . . . ?
C26 C25 C30 C32 -86.99(13) . . . . ?
C24 C25 C30 C32 90.45(12) . . . . ?
C26 C25 C30 C31 36.68(15) . . . . ?
C24 C25 C30 C31 -145.88(11) . . . . ?
C28 C29 C33 C35 65.16(13) . . . . ?
C24 C29 C33 C35 -114.99(11) . . . . ?
C28 C29 C33 C34 -58.63(14) . . . . ?
C24 C29 C33 C34 121.23(11) . . . . ?
N41 Si1 C42 Ca1 5.99(4) . . . . ?
C43 Si1 C42 Ca1 131.78(4) . . . . ?
C44 Si1 C42 Ca1 -116.90(4) . . . . ?
C54 O51 C52 C53 -49.12(13) . . . . ?
Ca1 O51 C52 C53 130.42(9) . . . . ?
C52 O51 C54 C55 -64.73(13) . . . . ?
Ca1 O51 C54 C55 115.72(10) . . . . ?
